data_2020559
loop_
_publ_author_name
'H\"utzler, Wilhelm Maximilian'
'Egert, Ernst'
'Bolte, Michael'

_publ_section_title
;
 6-Propyl-2-thiouracil <i>versus</i> 6-methoxymethyl-2-thiouracil:
 enhancing the hydrogen-bonded synthon motif by replacement of a methylene
 group with an O atom
;
_journal_issue 8
_journal_name_full 'Acta Crystallographica Section C'
_journal_page_first
;
;
_journal_paper_doi 10.1107/S2053229616011281
_journal_volume 72
_journal_year 2016
_chemical_formula_iupac 'C6 H8 N2 O2 S, C2 H6 O S'
_chemical_formula_moiety 'C6 H8 N2 O2 S, C2 H6 O S'
_chemical_formula_sum 'C8 H14 N2 O3 S2'
_chemical_formula_weight 250.33
_chemical_name_systematic
;
6-Methoxymethyl-2-thiouracil--dimethyl sulfoxide (1/1)
;
_space_group_crystal_system monoclinic
_space_group_IT_number 14
_space_group_name_Hall '-P 2ybc'
_space_group_name_H-M_alt 'P 1 21/c 1'
_symmetry_space_group_name_Hall '-P 2ybc'
_symmetry_space_group_name_H-M 'P 1 21/c 1'
_atom_sites_solution_hydrogens mixed
_audit_creation_method SHELXL-2014/7
_cell_angle_alpha 90
_cell_angle_beta 94.643(8)
_cell_angle_gamma 90
_cell_formula_units_Z 4
_cell_length_a 8.1891(7)
_cell_length_b 17.7131(13)
_cell_length_c 8.3032(8)
_cell_measurement_reflns_used 9266
_cell_measurement_temperature 173(2)
_cell_measurement_theta_max 26.21
_cell_measurement_theta_min 3.37
_cell_volume 1200.46(18)
_computing_cell_refinement
;
X-AREA (Stoe & Cie, 2001)
;
_computing_data_collection
;
X-AREA (Stoe & Cie, 2001)
;
_computing_data_reduction
;
X-AREA (Stoe & Cie, 2001)
;
_computing_molecular_graphics
;
Mercury (Macrae <i>et al.</i>,  2008) and XP in SHELXTL-Plus (Sheldrick,
2008)
;
_computing_publication_material
;
publCIF (Westrip, 2010)
;
_computing_structure_refinement
;
SHELXL2014 (Sheldrick, 2015)
;
_computing_structure_solution
;
SHELXS97 (Sheldrick, 2008)
;
_diffrn_ambient_temperature 173(2)
_diffrn_measured_fraction_theta_full 0.998
_diffrn_measured_fraction_theta_max 0.997
_diffrn_measurement_device_type 'Stoe IPDS II two-circle'
_diffrn_measurement_method \w
_diffrn_radiation_type MoK\a
_diffrn_radiation_wavelength 0.71073
_diffrn_reflns_av_R_equivalents 0.0761
_diffrn_reflns_limit_h_max 10
_diffrn_reflns_limit_h_min -10
_diffrn_reflns_limit_k_max 21
_diffrn_reflns_limit_k_min -18
_diffrn_reflns_limit_l_max 10
_diffrn_reflns_limit_l_min -10
_diffrn_reflns_number 9943
_diffrn_reflns_theta_full 25.000
_diffrn_reflns_theta_max 25.831
_diffrn_reflns_theta_min 3.369
_exptl_absorpt_coefficient_mu 0.434
_exptl_absorpt_correction_T_max 1.000
_exptl_absorpt_correction_T_min 0.355
_exptl_absorpt_correction_type multi-scan
_exptl_absorpt_process_details
;
(X-AREA; Stoe & Cie, 2001)
;
_exptl_crystal_colour colourless
_exptl_crystal_density_diffrn 1.385
_exptl_crystal_description plate
_exptl_crystal_F_000 528
_exptl_crystal_size_max 0.250
_exptl_crystal_size_mid 0.230
_exptl_crystal_size_min 0.050
_refine_diff_density_max 0.242
_refine_diff_density_min -0.233
_refine_ls_extinction_method none
_refine_ls_goodness_of_fit_ref 1.026
_refine_ls_hydrogen_treatment mixed
_refine_ls_matrix_type full
_refine_ls_number_parameters 145
_refine_ls_number_reflns 2304
_refine_ls_number_restraints 0
_refine_ls_restrained_S_all 1.026
_refine_ls_R_factor_all 0.0481
_refine_ls_R_factor_gt 0.0366
_refine_ls_shift/su_max 0.000
_refine_ls_shift/su_mean 0.000
_refine_ls_structure_factor_coef Fsqd
_refine_ls_weighting_details 'w=1/[\s^2^(Fo^2^)+(0.0463P)^2^] where P=(Fo^2^+2Fc^2^)/3'
_refine_ls_weighting_scheme calc
_refine_ls_wR_factor_gt 0.0836
_refine_ls_wR_factor_ref 0.0869
_reflns_number_gt 1908
_reflns_number_total 2304
_reflns_threshold_expression 'I > 2\s(I)'
_cod_data_source_file sk3632sup1.cif
_cod_data_source_block IV
_cod_database_code 2020559
_shelx_space_group_comment
;
The symmetry employed for this shelxl refinement is uniquely defined
by the following loop, which should always be used as a source of
symmetry information in preference to the above space-group names.
They are only intended as comments.
;
_shelx_estimated_absorpt_t_min 0.899
_shelx_estimated_absorpt_t_max 0.979

loop_
_space_group_symop_operation_xyz
'x, y, z'
'-x, y+1/2, -z+1/2'
'-x, -y, -z'
'x, -y-1/2, z-1/2'

loop_
_atom_site_type_symbol
_atom_site_label
_atom_site_fract_x
_atom_site_fract_y
_atom_site_fract_z
_atom_site_U_iso_or_equiv
_atom_site_adp_type
_atom_site_calc_flag
_atom_site_occupancy
N N1A 0.38163(18) 0.29077(9) 0.29629(19) 0.0211(3) Uani d 1
H H1A 0.322(3) 0.2592(14) 0.240(3) 0.025 Uiso d 1
C C2A 0.3421(2) 0.36449(12) 0.2892(2) 0.0226(4) Uani d 1
S S21A 0.18079(6) 0.39693(3) 0.17256(6) 0.03033(15) Uani d 1
N N3A 0.44147(18) 0.41119(10) 0.38232(19) 0.0227(3) Uani d 1
H H3A 0.408(3) 0.4559(15) 0.389(3) 0.027 Uiso d 1
C C4A 0.5747(2) 0.38916(11) 0.4850(2) 0.0241(4) Uani d 1
O O41A 0.65283(17) 0.43686(8) 0.56769(19) 0.0333(4) Uani d 1
C C5A 0.6066(2) 0.31025(11) 0.4876(2) 0.0241(4) Uani d 1
H H5A 0.6980 0.2909 0.5524 0.029 Uiso calc 1
C C6A 0.5074(2) 0.26294(11) 0.3982(2) 0.0211(4) Uani d 1
C C7A 0.5209(2) 0.17921(11) 0.4063(2) 0.0242(4) Uani d 1
H H7A1 0.4188 0.1573 0.4424 0.029 Uiso calc 1
H H7A2 0.5381 0.1586 0.2981 0.029 Uiso calc 1
O O8A 0.65454(17) 0.16055(8) 0.5164(2) 0.0342(4) Uani d 1
C C9A 0.6807(3) 0.08162(13) 0.5286(3) 0.0418(6) Uani d 1
H H9A1 0.5834 0.0574 0.5668 0.063 Uiso calc 1
H H9A2 0.7756 0.0716 0.6052 0.063 Uiso calc 1
H H9A3 0.7011 0.0613 0.4223 0.063 Uiso calc 1
C C1X -0.0230(2) 0.19779(15) 0.2874(3) 0.0385(5) Uani d 1
H H1X1 0.0547 0.1905 0.3823 0.058 Uiso calc 1
H H1X2 -0.1285 0.1750 0.3074 0.058 Uiso calc 1
H H1X3 -0.0379 0.2519 0.2669 0.058 Uiso calc 1
S S2X 0.05480(5) 0.15411(3) 0.11607(6) 0.02723(15) Uani d 1
O O21X 0.22723(16) 0.18299(9) 0.11312(18) 0.0323(4) Uani d 1
C C3X 0.0753(3) 0.06106(15) 0.1922(4) 0.0482(6) Uani d 1
H H3X1 0.1316 0.0298 0.1165 0.072 Uiso calc 1
H H3X2 -0.0335 0.0400 0.2051 0.072 Uiso calc 1
H H3X3 0.1393 0.0618 0.2972 0.072 Uiso calc 1

loop_
_atom_site_aniso_label
_atom_site_aniso_U_11
_atom_site_aniso_U_22
_atom_site_aniso_U_33
_atom_site_aniso_U_12
_atom_site_aniso_U_13
_atom_site_aniso_U_23
N1A 0.0231(7) 0.0189(9) 0.0215(8) -0.0019(6) 0.0019(6) -0.0041(7)
C2A 0.0244(8) 0.0234(10) 0.0205(9) -0.0030(7) 0.0042(7) -0.0009(8)
S21A 0.0314(3) 0.0255(3) 0.0324(3) 0.0037(2) -0.00794(19) -0.0018(2)
N3A 0.0258(7) 0.0161(8) 0.0259(8) 0.0000(6) 0.0006(6) -0.0016(7)
C4A 0.0244(8) 0.0229(11) 0.0249(9) -0.0021(7) 0.0011(7) -0.0019(8)
O41A 0.0332(7) 0.0220(8) 0.0425(9) -0.0023(6) -0.0102(6) -0.0064(7)
C5A 0.0231(8) 0.0221(10) 0.0270(10) 0.0010(7) 0.0003(7) -0.0019(8)
C6A 0.0208(8) 0.0221(10) 0.0213(9) 0.0004(7) 0.0062(6) -0.0019(8)
C7A 0.0266(9) 0.0209(11) 0.0253(9) 0.0000(7) 0.0041(7) -0.0005(8)
O8A 0.0341(7) 0.0206(8) 0.0466(9) 0.0053(6) -0.0057(6) 0.0025(7)
C9A 0.0479(12) 0.0222(12) 0.0557(15) 0.0103(9) 0.0061(10) 0.0063(11)
C1X 0.0306(10) 0.0524(16) 0.0333(11) 0.0049(9) 0.0079(8) 0.0025(11)
S2X 0.0241(2) 0.0312(3) 0.0260(3) -0.00505(19) -0.00019(17) 0.0006(2)
O21X 0.0288(7) 0.0334(9) 0.0361(8) -0.0107(6) 0.0111(6) -0.0122(7)
C3X 0.0475(13) 0.0310(14) 0.0657(17) -0.0102(11) 0.0025(11) 0.0066(12)

loop_
_atom_type_symbol
_atom_type_description
_atom_type_scat_dispersion_real
_atom_type_scat_dispersion_imag
_atom_type_scat_source
C C 0.0033 0.0016 'International Tables Vol C Tables 4.2.6.8 and 6.1.1.4'
H H 0.0000 0.0000 'International Tables Vol C Tables 4.2.6.8 and 6.1.1.4'
N N 0.0061 0.0033 'International Tables Vol C Tables 4.2.6.8 and 6.1.1.4'
O O 0.0106 0.0060 'International Tables Vol C Tables 4.2.6.8 and 6.1.1.4'
S S 0.1246 0.1234 'International Tables Vol C Tables 4.2.6.8 and 6.1.1.4'

loop_
_geom_angle_atom_site_label_1
_geom_angle_atom_site_label_2
_geom_angle_atom_site_label_3
_geom_angle
C2A N1A C6A 122.83(16)
C2A N1A H1A 119.1(15)
C6A N1A H1A 118.0(15)
N1A C2A N3A 115.82(16)
N1A C2A S21A 122.27(14)
N3A C2A S21A 121.91(16)
C2A N3A C4A 125.79(18)
C2A N3A H3A 115.5(16)
C4A N3A H3A 117.8(16)
O41A C4A N3A 119.77(18)
O41A C4A C5A 125.31(18)
N3A C4A C5A 114.89(17)
C6A C5A C4A 120.08(18)
C6A C5A H5A 120.0
C4A C5A H5A 120.0
C5A C6A N1A 120.38(18)
C5A C6A C7A 123.76(18)
N1A C6A C7A 115.82(16)
O8A C7A C6A 108.32(16)
O8A C7A H7A1 110.0
C6A C7A H7A1 110.0
O8A C7A H7A2 110.0
C6A C7A H7A2 110.0
H7A1 C7A H7A2 108.4
C7A O8A C9A 112.54(17)
O8A C9A H9A1 109.5
O8A C9A H9A2 109.5
H9A1 C9A H9A2 109.5
O8A C9A H9A3 109.5
H9A1 C9A H9A3 109.5
H9A2 C9A H9A3 109.5
S2X C1X H1X1 109.5
S2X C1X H1X2 109.5
H1X1 C1X H1X2 109.5
S2X C1X H1X3 109.5
H1X1 C1X H1X3 109.5
H1X2 C1X H1X3 109.5
O21X S2X C3X 105.10(10)
O21X S2X C1X 105.20(10)
C3X S2X C1X 98.57(13)
S2X C3X H3X1 109.5
S2X C3X H3X2 109.5
H3X1 C3X H3X2 109.5
S2X C3X H3X3 109.5
H3X1 C3X H3X3 109.5
H3X2 C3X H3X3 109.5

loop_
_geom_bond_atom_site_label_1
_geom_bond_atom_site_label_2
_geom_bond_distance
N1A C2A 1.345(3)
N1A C6A 1.371(2)
N1A H1A 0.85(2)
C2A N3A 1.357(2)
C2A S21A 1.6750(18)
N3A C4A 1.385(2)
N3A H3A 0.84(3)
C4A O41A 1.234(2)
C4A C5A 1.422(3)
C5A C6A 1.347(3)
C5A H5A 0.9500
C6A C7A 1.488(3)
C7A O8A 1.407(2)
C7A H7A1 0.9900
C7A H7A2 0.9900
O8A C9A 1.417(3)
C9A H9A1 0.9800
C9A H9A2 0.9800
C9A H9A3 0.9800
C1X S2X 1.782(2)
C1X H1X1 0.9800
C1X H1X2 0.9800
C1X H1X3 0.9800
S2X O21X 1.5039(13)
S2X C3X 1.769(3)
C3X H3X1 0.9800
C3X H3X2 0.9800
C3X H3X3 0.9800

loop_
_geom_hbond_atom_site_label_D
_geom_hbond_atom_site_label_H
_geom_hbond_atom_site_label_A
_geom_hbond_site_symmetry_A
_geom_hbond_distance_DH
_geom_hbond_distance_HA
_geom_hbond_distance_DA
_geom_hbond_angle_DHA
N1A H1A O21X . 0.85(2) 1.85(2) 2.692(2) 170(2)
N3A H3A O41A 3_666 0.84(3) 2.00(3) 2.840(2) 173(2)

loop_
_geom_torsion_atom_site_label_1
_geom_torsion_atom_site_label_2
_geom_torsion_atom_site_label_3
_geom_torsion_atom_site_label_4
_geom_torsion
C6A N1A C2A N3A 4.1(2)
C6A N1A C2A S21A -176.06(13)
N1A C2A N3A C4A -1.8(3)
S21A C2A N3A C4A 178.36(15)
C2A N3A C4A O41A -177.66(17)
C2A N3A C4A C5A 0.8(3)
O41A C4A C5A C6A 176.36(19)
N3A C4A C5A C6A -2.0(3)
C4A C5A C6A N1A 4.3(3)
C4A C5A C6A C7A -173.43(17)
C2A N1A C6A C5A -5.5(3)
C2A N1A C6A C7A 172.38(16)
C5A C6A C7A O8A -1.8(2)
N1A C6A C7A O8A -179.58(15)
C6A C7A O8A C9A -178.12(17)

_cod_database_fobs_code 2020559
